data_4313077
loop_
_publ_author_name
'F. Albert Cotton'
'Naresh S. Dalal'
'Penglin Huang'
'Carlos A. Murillo'
'Ashley C. Stowe'
'Xiaoping Wang'

_publ_contact_author_address
;  Laboratory for Molecular Structure and Bonding
   Dept. of Chemistry
   Texas A&M University, PO Box  30012
   College Station, TX 77842-3012, USA
;
_publ_contact_author_email cotton@tamu.edu
_publ_contact_author_fax '(979) 845 9351'
_publ_contact_author_name 'F. A. Cotton'
_publ_contact_author_phone '(979) 845 4432'
_publ_section_title
;
 The First Structurally Confirmed Paddlewheel Compound with an M27+ Core:
 [Os2(hpp)4Cl2](PF6)
;
_journal_name_full 'Inorganic Chemistry'
_journal_page_first 670
_journal_page_last 672
_journal_paper_doi 10.1021/ic026250t
_journal_volume 42
_journal_year 2003
_chemical_formula_moiety '(Os2 N12 C28 H48 Cl2)+, (PF6)-, 2(O1 C3 H6)'
_chemical_formula_sum 'C34 H60 Cl2 F6 N12 O2 Os2 P'
_chemical_formula_weight 1265.21
_chemical_name_common '[Os2(hpp)4Cl2](PF6) 2acetone'
_chemical_name_systematic
;
 ?
;
_space_group_IT_number 62
_symmetry_cell_setting orthorhombic
_symmetry_space_group_name_Hall '-P 2ac 2n'
_symmetry_space_group_name_H-M 'P n m a'
_atom_sites_solution_hydrogens geom
_atom_sites_solution_primary direct
_atom_sites_solution_secondary difmap
_audit_creation_method SHELXL-97
_cell_angle_alpha 90.00
_cell_angle_beta 90.00
_cell_angle_gamma 90.00
_cell_formula_units_Z 4
_cell_length_a 17.2820(15)
_cell_length_b 25.425(2)
_cell_length_c 10.1454(9)
_cell_measurement_reflns_used 5797
_cell_measurement_temperature 213(2)
_cell_measurement_theta_max 27.49
_cell_measurement_theta_min 2.46
_cell_volume 4457.8(7)
_computing_cell_refinement 'SAINT V. 6.22'
_computing_data_collection 'SMART V. 5.618'
_computing_data_reduction 'SAINT V. 6.22 and SHELXTL V. 6.10'
_computing_molecular_graphics 'SHELXTL V. 6.10'
_computing_publication_material CIFTAB
_computing_structure_refinement 'SHELXL-97 (Sheldrick, 1997)'
_computing_structure_solution 'SHELXS-97 (Sheldrick, 1990)'
_diffrn_ambient_temperature 213(2)
_diffrn_measured_fraction_theta_full 0.997
_diffrn_measured_fraction_theta_max 0.997
_diffrn_measurement_device_type 'Bruker SMART 1000'
_diffrn_measurement_method 'omega scans'
_diffrn_radiation_monochromator graphite
_diffrn_radiation_source 'normal-focus sealed tube'
_diffrn_radiation_type MoK\a
_diffrn_radiation_wavelength 0.71073
_diffrn_reflns_av_R_equivalents 0.0284
_diffrn_reflns_av_sigmaI/netI 0.0221
_diffrn_reflns_limit_h_max 22
_diffrn_reflns_limit_h_min -16
_diffrn_reflns_limit_k_max 32
_diffrn_reflns_limit_k_min -32
_diffrn_reflns_limit_l_max 12
_diffrn_reflns_limit_l_min -13
_diffrn_reflns_number 27204
_diffrn_reflns_theta_full 27.49
_diffrn_reflns_theta_max 27.49
_diffrn_reflns_theta_min 2.46
_diffrn_standards_decay_% none
_diffrn_standards_number 'none (area detector data)'
_exptl_absorpt_coefficient_mu 5.922
_exptl_absorpt_correction_T_max 0.3444
_exptl_absorpt_correction_T_min 0.2403
_exptl_absorpt_correction_type multi-scan
_exptl_absorpt_process_details 'SADABS V. 1.03'
_exptl_crystal_colour 'dark purple'
_exptl_crystal_density_diffrn 1.885
_exptl_crystal_density_method 'not measured'
_exptl_crystal_description block
_exptl_crystal_F_000 2476
_exptl_crystal_size_max 0.25
_exptl_crystal_size_mid 0.24
_exptl_crystal_size_min 0.18
_refine_diff_density_max 1.501
_refine_diff_density_min -0.900
_refine_diff_density_rms 0.128
_refine_ls_extinction_method none
_refine_ls_goodness_of_fit_ref 1.169
_refine_ls_hydrogen_treatment noref
_refine_ls_matrix_type full
_refine_ls_number_parameters 333
_refine_ls_number_reflns 5209
_refine_ls_number_restraints 111
_refine_ls_restrained_S_all 1.164
_refine_ls_R_factor_all 0.0442
_refine_ls_R_factor_gt 0.0334
_refine_ls_shift/su_max 0.002
_refine_ls_shift/su_mean 0.000
_refine_ls_structure_factor_coef Fsqd
_refine_ls_weighting_details 'calc w=1/[\s^2^(Fo^2^)+(0.0142P)^2^+25.0392P] where P=(Fo^2^+2Fc^2^)/3'
_refine_ls_weighting_scheme calc
_refine_ls_wR_factor_gt 0.0688
_refine_ls_wR_factor_ref 0.0739
_reflns_number_gt 4318
_reflns_number_total 5209
_reflns_threshold_expression I>2sigma(I)
_cod_data_source_file ic026250t-2_s1_1.cif
_cod_data_source_block 2*2acetone
_cod_original_cell_volume 4457.9(7)
_cod_database_code 4313077

loop_
_symmetry_equiv_pos_as_xyz
'x, y, z'
'-x+1/2, -y, z+1/2'
'-x, y+1/2, -z'
'x+1/2, -y+1/2, -z+1/2'
'-x, -y, -z'
'x-1/2, y, -z-1/2'
'x, -y-1/2, z'
'-x-1/2, y-1/2, z-1/2'

loop_
_atom_site_label
_atom_site_type_symbol
_atom_site_fract_x
_atom_site_fract_y
_atom_site_fract_z
_atom_site_U_iso_or_equiv
_atom_site_adp_type
_atom_site_occupancy
_atom_site_symmetry_multiplicity
_atom_site_calc_flag
_atom_site_refinement_flags
_atom_site_disorder_assembly
_atom_site_disorder_group
Os1 Os -0.065913(10) 0.493340(7) 0.017630(18) 0.02444(7) Uani 1 1 d D . .
Cl1 Cl -0.20831(7) 0.48005(6) 0.05948(16) 0.0456(4) Uani 1 1 d . . .
C1 C -0.0316(3) 0.5908(2) -0.1283(5) 0.0321(11) Uani 0.50 1 d PD A 1
N1 N -0.0870(5) 0.5673(2) -0.0526(9) 0.0309(17) Uani 0.50 1 d PD A 1
C2 C -0.1593(7) 0.5967(5) -0.0397(13) 0.051(2) Uani 0.50 1 d PD A 1
H2A H -0.1522 0.6257 0.0229 0.061 Uiso 0.50 1 calc PR A 1
H2B H -0.1998 0.5735 -0.0052 0.061 Uiso 0.50 1 calc PR A 1
C3 C -0.1837(12) 0.6181(18) -0.169(7) 0.072(3) Uani 0.50 1 d PD A 1
H3A H -0.2337 0.6358 -0.1603 0.086 Uiso 0.50 1 calc PR A 1
H3B H -0.1896 0.5893 -0.2326 0.086 Uiso 0.50 1 calc PR A 1
C4 C -0.1249(12) 0.656(3) -0.218(16) 0.068(2) Uani 0.50 1 d PD A 1
H4A H -0.1288 0.6588 -0.3143 0.081 Uiso 0.50 1 calc PR A 1
H4B H -0.1347 0.6907 -0.1802 0.081 Uiso 0.50 1 calc PR A 1
N3 N -0.0476(10) 0.6387(10) -0.183(4) 0.036(6) Uani 0.50 1 d PD A 1
C5 C 0.0131(13) 0.671(2) -0.247(10) 0.059(5) Uani 0.50 1 d PD A 1
H5A H 0.0076 0.7076 -0.2192 0.071 Uiso 0.50 1 calc PR A 1
H5B H 0.0059 0.6696 -0.3429 0.071 Uiso 0.50 1 calc PR A 1
C6 C 0.0927(13) 0.6522(15) -0.214(7) 0.061(2) Uani 0.50 1 d PD A 1
H6A H 0.1302 0.6673 -0.2761 0.073 Uiso 0.50 1 calc PR A 1
H6B H 0.1067 0.6635 -0.1250 0.073 Uiso 0.50 1 calc PR A 1
C7 C 0.0944(7) 0.5953(5) -0.2225(12) 0.046(2) Uani 0.50 1 d PD A 1
H7A H 0.1470 0.5829 -0.2037 0.055 Uiso 0.50 1 calc PR A 1
H7B H 0.0813 0.5845 -0.3125 0.055 Uiso 0.50 1 calc PR A 1
N2 N 0.0410(5) 0.5706(3) -0.1310(8) 0.025(2) Uani 0.50 1 d PD . 1
C1' C -0.0316(3) 0.5908(2) -0.1283(5) 0.0321(11) Uani 0.50 1 d PD A 2
N1' N -0.0879(5) 0.5535(3) -0.1103(8) 0.0309(17) Uani 0.50 1 d PD A 2
C2' C -0.1590(7) 0.5612(5) -0.1875(14) 0.051(2) Uani 0.50 1 d PD A 2
H2'A H -0.1993 0.5370 -0.1564 0.061 Uiso 0.50 1 calc PR A 2
H2'B H -0.1489 0.5536 -0.2806 0.061 Uiso 0.50 1 calc PR A 2
C3' C -0.1853(12) 0.6163(17) -0.172(7) 0.072(3) Uani 0.50 1 d PD A 2
H3'A H -0.2324 0.6215 -0.2247 0.086 Uiso 0.50 1 calc PR A 2
H3'B H -0.1983 0.6227 -0.0797 0.086 Uiso 0.50 1 calc PR A 2
C4' C -0.1259(12) 0.655(3) -0.215(16) 0.068(2) Uani 0.50 1 d PD A 2
H4'A H -0.1366 0.6656 -0.3057 0.081 Uiso 0.50 1 calc PR A 2
H4'B H -0.1286 0.6858 -0.1586 0.081 Uiso 0.50 1 calc PR A 2
N3' N -0.0485(10) 0.6326(10) -0.208(4) 0.036(6) Uani 0.50 1 d PD A 2
C5' C 0.0123(13) 0.672(2) -0.238(10) 0.059(5) Uani 0.50 1 d PD A 2
H5'A H 0.0044 0.7032 -0.1815 0.071 Uiso 0.50 1 calc PR A 2
H5'B H 0.0075 0.6834 -0.3295 0.071 Uiso 0.50 1 calc PR A 2
C6' C 0.0919(13) 0.6511(16) -0.215(7) 0.061(2) Uani 0.50 1 d PD A 2
H6'A H 0.1060 0.6272 -0.2868 0.073 Uiso 0.50 1 calc PR A 2
H6'B H 0.1293 0.6801 -0.2136 0.073 Uiso 0.50 1 calc PR A 2
C7' C 0.0939(7) 0.6232(5) -0.0901(12) 0.046(2) Uani 0.50 1 d PD A 2
H7'A H 0.1465 0.6101 -0.0743 0.055 Uiso 0.50 1 calc PR A 2
H7'B H 0.0807 0.6475 -0.0187 0.055 Uiso 0.50 1 calc PR A 2
N2' N 0.0404(5) 0.5794(2) -0.0892(9) 0.025(2) Uani 0.50 1 d PD . 2
C8 C 0.0144(8) 0.5488(12) 0.236(2) 0.023(3) Uani 0.50 1 d PDU A 1
N4 N -0.0511(6) 0.5236(3) 0.2028(5) 0.029(2) Uani 0.50 1 d PD A 1
C9 C -0.1028(7) 0.5167(5) 0.3191(12) 0.045(2) Uani 0.50 1 d PD A 1
H9A H -0.1517 0.5008 0.2906 0.054 Uiso 0.50 1 calc PR A 1
H9B H -0.0783 0.4927 0.3821 0.054 Uiso 0.50 1 calc PR A 1
C10 C -0.1187(16) 0.567(3) 0.384(4) 0.061(4) Uani 0.50 1 d PD A 1
H10A H -0.1588 0.5630 0.4520 0.073 Uiso 0.50 1 calc PR A 1
H10B H -0.1359 0.5935 0.3203 0.073 Uiso 0.50 1 calc PR A 1
C11 C -0.0430(14) 0.583(2) 0.445(3) 0.049(7) Uani 0.50 1 d PD A 1
H11A H -0.0443 0.6204 0.4672 0.059 Uiso 0.50 1 calc PR A 1
H11B H -0.0352 0.5632 0.5273 0.059 Uiso 0.50 1 calc PR A 1
N6 N 0.0216(11) 0.5726(12) 0.3553(19) 0.027(5) Uani 0.50 1 d PD A 1
C12 C 0.0899(15) 0.606(2) 0.390(4) 0.049(6) Uani 0.50 1 d PD A 1
H12A H 0.0755 0.6435 0.3823 0.059 Uiso 0.50 1 calc PR A 1
H12B H 0.1047 0.5998 0.4822 0.059 Uiso 0.50 1 calc PR A 1
C13 C 0.1570(14) 0.595(2) 0.302(3) 0.046(3) Uani 0.50 1 d PD A 1
H13A H 0.1983 0.6207 0.3167 0.055 Uiso 0.50 1 calc PR A 1
H13B H 0.1776 0.5598 0.3205 0.055 Uiso 0.50 1 calc PR A 1
C14 C 0.1288(6) 0.5980(5) 0.1666(11) 0.0380(18) Uani 0.50 1 d PD A 1
H14A H 0.1723 0.5940 0.1055 0.046 Uiso 0.50 1 calc PR A 1
H14B H 0.1055 0.6326 0.1514 0.046 Uiso 0.50 1 calc PR A 1
N5 N 0.0704(7) 0.5563(3) 0.1405(6) 0.033(2) Uani 0.50 1 d PD . 1
C8' C 0.0098(8) 0.5572(12) 0.226(2) 0.023(3) Uani 0.50 1 d PDU A 2
N4' N -0.0581(6) 0.5426(3) 0.1759(7) 0.029(2) Uani 0.50 1 d PD A 2
C9' C -0.1248(6) 0.5676(5) 0.2373(12) 0.045(2) Uani 0.50 1 d PD A 2
H9'A H -0.1725 0.5516 0.2041 0.054 Uiso 0.50 1 calc PR A 2
H9'B H -0.1256 0.6051 0.2152 0.054 Uiso 0.50 1 calc PR A 2
C10' C -0.1201(16) 0.561(3) 0.383(4) 0.061(4) Uani 0.50 1 d PD A 2
H10C H -0.1139 0.5237 0.4052 0.073 Uiso 0.50 1 calc PR A 2
H10D H -0.1673 0.5741 0.4247 0.073 Uiso 0.50 1 calc PR A 2
C11' C -0.0509(14) 0.592(2) 0.428(3) 0.049(7) Uani 0.50 1 d PD A 2
H11C H -0.0641 0.6295 0.4299 0.059 Uiso 0.50 1 calc PR A 2
H11D H -0.0369 0.5813 0.5174 0.059 Uiso 0.50 1 calc PR A 2
N6' N 0.0153(11) 0.5841(12) 0.3404(19) 0.027(5) Uani 0.50 1 d PD A 2
C12' C 0.0926(14) 0.597(2) 0.398(3) 0.049(6) Uani 0.50 1 d PD A 2
H12C H 0.1023 0.5739 0.4738 0.059 Uiso 0.50 1 calc PR A 2
H12D H 0.0925 0.6333 0.4294 0.059 Uiso 0.50 1 calc PR A 2
C13' C 0.1563(14) 0.590(2) 0.299(3) 0.046(3) Uani 0.50 1 d PD A 2
H13C H 0.1528 0.6173 0.2314 0.055 Uiso 0.50 1 calc PR A 2
H13D H 0.2067 0.5931 0.3429 0.055 Uiso 0.50 1 calc PR A 2
C14' C 0.1483(6) 0.5373(5) 0.2386(12) 0.0380(18) Uani 0.50 1 d PD A 2
H14C H 0.1911 0.5308 0.1773 0.046 Uiso 0.50 1 calc PR A 2
H14D H 0.1492 0.5100 0.3068 0.046 Uiso 0.50 1 calc PR A 2
N5' N 0.0743(6) 0.5364(4) 0.1683(5) 0.033(2) Uani 0.50 1 d PD . 2
P1 P 0.2955(7) 0.2500 -0.0139(13) 0.052(3) Uani 0.538(13) 2 d SPD . 1
F1 F 0.2064(8) 0.2500 -0.051(2) 0.144(8) Uiso 0.538(13) 2 d SPD . 1
F2 F 0.3828(8) 0.2500 0.0313(16) 0.110(6) Uiso 0.538(13) 2 d SPD . 1
F3 F 0.2976(7) 0.3120(3) -0.0035(11) 0.094(4) Uiso 0.538(13) 1 d PD . 1
F4 F 0.3241(17) 0.2500 -0.1618(16) 0.131(11) Uiso 0.538(13) 2 d SPD . 1
F5 F 0.2703(9) 0.2500 0.1368(12) 0.076(4) Uiso 0.538(13) 2 d SPD . 1
P1' P 0.2899(9) 0.2500 -0.0383(17) 0.058(4) Uani 0.462(13) 2 d SPD . 2
F1' F 0.2309(14) 0.2500 0.082(2) 0.139(9) Uiso 0.462(13) 2 d SPD . 2
F2' F 0.3465(18) 0.2500 -0.158(2) 0.138(15) Uiso 0.462(13) 2 d SPD . 2
F3' F 0.3393(9) 0.2961(6) 0.0260(15) 0.129(6) Uiso 0.462(13) 1 d PD . 2
F4' F 0.2417(8) 0.2941(6) -0.1088(15) 0.126(7) Uiso 0.462(13) 1 d PD . 2
C16 C 0.0056(7) 0.2500 -0.1294(13) 0.072(3) Uiso 1 2 d SD . .
C15 C 0.011(2) 0.2915(12) -0.231(3) 0.073(12) Uiso 0.24(2) 1 d PD B 1
H15A H -0.0179 0.2807 -0.3087 0.110 Uiso 0.24(2) 1 calc PR B 1
H15B H 0.0645 0.2972 -0.2542 0.110 Uiso 0.24(2) 1 calc PR B 1
H15C H -0.0112 0.3239 -0.1968 0.110 Uiso 0.24(2) 1 calc PR B 1
C15' C 0.0424(9) 0.2997(4) -0.1702(17) 0.092(5) Uiso 0.76(2) 1 d PD B 2
H15D H 0.0728 0.3136 -0.0977 0.138 Uiso 0.76(2) 1 calc PR B 2
H15E H 0.0028 0.3249 -0.1944 0.138 Uiso 0.76(2) 1 calc PR B 2
H15F H 0.0759 0.2933 -0.2452 0.138 Uiso 0.76(2) 1 calc PR B 2
O1 O -0.001(3) 0.2500 -0.0111(17) 0.097(4) Uiso 0.24(2) 2 d SPD B 1
O1' O -0.0459(10) 0.2500 -0.0444(15) 0.097(4) Uiso 0.76(2) 2 d SP B 2
O2 O 0.1282(5) 0.2500 -0.4930(12) 0.141(5) Uani 1 2 d SD . .
C18 C 0.1969(5) 0.2500 -0.4686(11) 0.060(3) Uiso 1 2 d SD . .
C17 C 0.2323(10) 0.3007(5) -0.4311(19) 0.074(5) Uiso 0.538(13) 1 d PD . 1
H17A H 0.2053 0.3151 -0.3554 0.111 Uiso 0.538(13) 1 calc PR . 1
H17B H 0.2285 0.3251 -0.5043 0.111 Uiso 0.538(13) 1 calc PR . 1
H17C H 0.2863 0.2953 -0.4090 0.111 Uiso 0.538(13) 1 calc PR . 1
C17' C 0.2542(13) 0.2931(8) -0.483(3) 0.111(9) Uiso 0.462(13) 1 d PD . 2
H17D H 0.2880 0.2856 -0.5573 0.166 Uiso 0.462(13) 1 calc PR . 2
H17E H 0.2848 0.2959 -0.4034 0.166 Uiso 0.462(13) 1 calc PR . 2
H17F H 0.2273 0.3260 -0.4987 0.166 Uiso 0.462(13) 1 calc PR . 2

loop_
_atom_site_aniso_label
_atom_site_aniso_U_11
_atom_site_aniso_U_22
_atom_site_aniso_U_33
_atom_site_aniso_U_23
_atom_site_aniso_U_13
_atom_site_aniso_U_12
Os1 0.01302(9) 0.03277(11) 0.02752(10) -0.00029(7) 0.00077(7) -0.00118(7)
Cl1 0.0177(6) 0.0604(9) 0.0586(9) -0.0147(7) 0.0082(6) -0.0079(6)
C1 0.034(3) 0.037(3) 0.026(3) -0.003(2) -0.002(2) 0.001(2)
N1 0.025(3) 0.040(4) 0.027(5) -0.001(3) -0.008(4) 0.008(3)
C2 0.034(5) 0.058(6) 0.060(6) 0.006(5) -0.009(4) 0.006(4)
C3 0.047(5) 0.076(6) 0.092(7) -0.009(5) -0.023(4) 0.035(4)
C4 0.069(6) 0.063(5) 0.070(7) 0.015(4) -0.006(4) 0.029(4)
N3 0.051(3) 0.033(5) 0.026(14) -0.003(9) -0.006(4) 0.008(3)
C5 0.093(6) 0.041(4) 0.043(10) 0.008(5) 0.007(4) -0.004(4)
C6 0.070(5) 0.059(5) 0.054(4) 0.016(3) 0.007(4) -0.022(4)
C7 0.042(5) 0.053(5) 0.042(5) 0.005(4) 0.006(4) -0.005(4)
N2 0.027(2) 0.033(3) 0.017(6) -0.004(4) 0.007(3) -0.005(2)
C1' 0.034(3) 0.037(3) 0.026(3) -0.003(2) -0.002(2) 0.001(2)
N1' 0.025(3) 0.040(4) 0.027(5) -0.001(3) -0.008(4) 0.008(3)
C2' 0.034(5) 0.058(6) 0.060(6) 0.006(5) -0.009(4) 0.006(4)
C3' 0.047(5) 0.076(6) 0.092(7) -0.009(5) -0.023(4) 0.035(4)
C4' 0.069(6) 0.063(5) 0.070(7) 0.015(4) -0.006(4) 0.029(4)
N3' 0.051(3) 0.033(5) 0.026(14) -0.003(9) -0.006(4) 0.008(3)
C5' 0.093(6) 0.041(4) 0.043(10) 0.008(5) 0.007(4) -0.004(4)
C6' 0.070(5) 0.059(5) 0.054(4) 0.016(3) 0.007(4) -0.022(4)
C7' 0.042(5) 0.053(5) 0.042(5) 0.005(4) 0.006(4) -0.005(4)
N2' 0.027(2) 0.033(3) 0.017(6) -0.004(4) 0.007(3) -0.005(2)
C8 0.020(3) 0.024(7) 0.023(3) 0.005(4) -0.001(2) 0.002(3)
N4 0.020(3) 0.018(5) 0.049(4) -0.013(4) 0.015(3) -0.004(4)
C9 0.027(4) 0.063(6) 0.045(5) -0.016(4) 0.007(4) -0.010(4)
C10 0.036(4) 0.095(13) 0.053(4) -0.022(5) 0.025(3) -0.017(4)
C11 0.040(5) 0.079(14) 0.027(7) -0.006(10) 0.013(5) -0.006(7)
N6 0.023(3) 0.038(12) 0.022(4) 0.004(6) -0.001(3) -0.004(5)
C12 0.038(4) 0.073(15) 0.036(5) -0.012(7) -0.003(3) -0.016(5)
C13 0.028(3) 0.059(8) 0.052(4) -0.013(4) -0.006(3) -0.011(3)
C14 0.020(4) 0.051(5) 0.042(5) -0.006(4) -0.002(3) -0.004(3)
N5 0.019(3) 0.065(6) 0.013(3) 0.009(4) -0.006(3) -0.013(4)
C8' 0.020(3) 0.024(7) 0.023(3) 0.005(4) -0.001(2) 0.002(3)
N4' 0.020(3) 0.018(5) 0.049(4) -0.013(4) 0.015(3) -0.004(4)
C9' 0.027(4) 0.063(6) 0.045(5) -0.016(4) 0.007(4) -0.010(4)
C10' 0.036(4) 0.095(13) 0.053(4) -0.022(5) 0.025(3) -0.017(4)
C11' 0.040(5) 0.079(14) 0.027(7) -0.006(10) 0.013(5) -0.006(7)
N6' 0.023(3) 0.038(12) 0.022(4) 0.004(6) -0.001(3) -0.004(5)
C12' 0.038(4) 0.073(15) 0.036(5) -0.012(7) -0.003(3) -0.016(5)
C13' 0.028(3) 0.059(8) 0.052(4) -0.013(4) -0.006(3) -0.011(3)
C14' 0.020(4) 0.051(5) 0.042(5) -0.006(4) -0.002(3) -0.004(3)
N5' 0.019(3) 0.065(6) 0.013(3) 0.009(4) -0.006(3) -0.013(4)
P1 0.042(5) 0.046(5) 0.068(7) 0.000 -0.002(4) 0.000
P1' 0.061(9) 0.053(7) 0.058(6) 0.000 0.013(5) 0.000
O2 0.039(5) 0.252(15) 0.131(10) 0.000 -0.007(6) 0.000

loop_
_atom_type_symbol
_atom_type_description
_atom_type_scat_dispersion_real
_atom_type_scat_dispersion_imag
_atom_type_scat_source
C C 0.0033 0.0016 'International Tables Vol C Tables 4.2.6.8 and 6.1.1.4'
H H 0.0000 0.0000 'International Tables Vol C Tables 4.2.6.8 and 6.1.1.4'
N N 0.0061 0.0033 'International Tables Vol C Tables 4.2.6.8 and 6.1.1.4'
F F 0.0171 0.0103 'International Tables Vol C Tables 4.2.6.8 and 6.1.1.4'
P P 0.1023 0.0942 'International Tables Vol C Tables 4.2.6.8 and 6.1.1.4'
Cl Cl 0.1484 0.1585 'International Tables Vol C Tables 4.2.6.8 and 6.1.1.4'
Os Os -1.2165 7.6030 'International Tables Vol C Tables 4.2.6.8 and 6.1.1.4'
O O 0.0106 0.0060 'International Tables Vol C Tables 4.2.6.8 and 6.1.1.4'

loop_
_geom_angle_atom_site_label_1
_geom_angle_atom_site_label_2
_geom_angle_atom_site_label_3
_geom_angle
_geom_angle_site_symmetry_1
_geom_angle_site_symmetry_3
_geom_angle_publ_flag
N2' Os1 N5' 90.5(4) 5_565 5_565 ?
N5' Os1 N2 104.0(4) 5_565 5_565 ?
N2' Os1 N4' 105.2(4) 5_565 . ?
N5' Os1 N4' 163.9(4) 5_565 . ?
N2 Os1 N4' 91.8(4) 5_565 . ?
N2' Os1 N5 74.2(4) 5_565 5_565 ?
N2 Os1 N5 87.6(4) 5_565 5_565 ?
N4' Os1 N5 178.3(5) . 5_565 ?
N2' Os1 N1' 161.4(4) 5_565 . ?
N5' Os1 N1' 71.1(4) 5_565 . ?
N2 Os1 N1' 174.9(4) 5_565 . ?
N4' Os1 N1' 93.0(4) . . ?
N5 Os1 N1' 87.5(4) 5_565 . ?
N2' Os1 N1 177.7(4) 5_565 . ?
N5' Os1 N1 90.3(4) 5_565 . ?
N2 Os1 N1 165.6(4) 5_565 . ?
N4' Os1 N1 73.8(4) . . ?
N5 Os1 N1 106.7(4) 5_565 . ?
N2' Os1 N4 89.2(4) 5_565 . ?
N5' Os1 N4 176.9(5) 5_565 . ?
N2 Os1 N4 75.8(4) 5_565 . ?
N5 Os1 N4 163.4(4) 5_565 . ?
N1' Os1 N4 109.0(4) . . ?
N1 Os1 N4 89.8(4) . . ?
N2' Os1 Os1 88.6(3) 5_565 5_565 ?
N5' Os1 Os1 88.9(3) 5_565 5_565 ?
N2 Os1 Os1 89.8(3) 5_565 5_565 ?
N4' Os1 Os1 88.1(3) . 5_565 ?
N5 Os1 Os1 90.4(3) 5_565 5_565 ?
N1' Os1 Os1 88.6(2) . 5_565 ?
N1 Os1 Os1 89.2(2) . 5_565 ?
N4 Os1 Os1 88.0(3) . 5_565 ?
N2' Os1 Os1 88.6(3) 5_565 5_565 ?
N5' Os1 Os1 88.9(3) 5_565 5_565 ?
N2 Os1 Os1 89.8(3) 5_565 5_565 ?
N4' Os1 Os1 88.1(3) . 5_565 ?
N5 Os1 Os1 90.4(3) 5_565 5_565 ?
N1' Os1 Os1 88.6(2) . 5_565 ?
N1 Os1 Os1 89.2(2) . 5_565 ?
N4 Os1 Os1 88.0(3) . 5_565 ?
Os1 Os1 Os1 0.000(12) 5_565 5_565 ?
N2' Os1 Cl1 91.7(3) 5_565 . ?
N5' Os1 Cl1 92.1(3) 5_565 . ?
N2 Os1 Cl1 90.3(3) 5_565 . ?
N4' Os1 Cl1 90.8(3) . . ?
N5 Os1 Cl1 90.7(3) 5_565 . ?
N1' Os1 Cl1 91.5(3) . . ?
N1 Os1 Cl1 90.5(2) . . ?
N4 Os1 Cl1 91.0(3) . . ?
Os1 Os1 Cl1 178.93(4) 5_565 . ?
Os1 Os1 Cl1 178.93(4) 5_565 . ?
N2 C1 N1 119.6(5) . . ?
N2 C1 N3 121.2(10) . . ?
N1 C1 N3 118.4(11) . . ?
C1 N1 C2 115.2(6) . . ?
C1 N1 Os1 118.3(5) . . ?
C2 N1 Os1 126.3(7) . . ?
N1 C2 C3 110(2) . . ?
C2 C3 C4 110(5) . . ?
N3 C4 C3 110.6(15) . . ?
C1 N3 C4 123.8(15) . . ?
C1 N3 C5 121.8(15) . . ?
C4 N3 C5 112.1(18) . . ?
N3 C5 C6 112.2(17) . . ?
C7 C6 C5 109(4) . . ?
C6 C7 N2 112(2) . . ?
C1 N2 C7 115.9(6) . . ?
C1 N2 Os1 119.1(5) . 5_565 ?
C7 N2 Os1 124.8(7) . 5_565 ?
C1 N2 Os1 119.1(5) . 5_565 ?
C7 N2 Os1 124.8(7) . 5_565 ?
C2' N1' Os1 126.3(7) . . ?
N1' C2' C3' 109(2) . . ?
C4' C3' C2' 112(5) . . ?
N3' C4' C3' 112(2) . . ?
C4' N3' C5' 112(2) . . ?
N3' C5' C6' 112.1(17) . . ?
C7' C6' C5' 109(4) . . ?
N2' C7' C6' 111(2) . . ?
C7' N2' Os1 124.2(7) . 5_565 ?
C7' N2' Os1 124.2(7) . 5_565 ?
N4 C8 N6 120.8(12) . . ?
N4 C8 N5 118.6(12) . . ?
N6 C8 N5 120.0(13) . . ?
C8 N4 C9 111.3(9) . . ?
C8 N4 Os1 120.9(8) . . ?
C9 N4 Os1 127.5(7) . . ?
C10 C9 N4 112(2) . . ?
C9 C10 C11 105(4) . . ?
N6 C11 C10 111.0(12) . . ?
C8 N6 C11 124.4(11) . . ?
C8 N6 C12 122.5(14) . . ?
C11 N6 C12 110.3(13) . . ?
C13 C12 N6 110.9(16) . . ?
C14 C13 C12 107(3) . . ?
C13 C14 N5 110.8(18) . . ?
C8 N5 C14 116.6(8) . . ?
C8 N5 Os1 116.1(8) . 5_565 ?
C14 N5 Os1 127.3(7) . 5_565 ?
C8 N5 Os1 116.1(8) . 5_565 ?
C14 N5 Os1 127.3(7) . 5_565 ?
N4' C8' N6' 121.9(11) . . ?
N4' C8' N5' 116.8(12) . . ?
N6' C8' N5' 120.4(13) . . ?
C8' N4' C9' 114.5(9) . . ?
C8' N4' Os1 121.9(8) . . ?
C9' N4' Os1 123.5(7) . . ?
N4' C9' C10' 109(2) . . ?
C9' C10' C11' 107(4) . . ?
N6' C11' C10' 111.4(13) . . ?
C8' N6' C11' 122.5(11) . . ?
C8' N6' C12' 120.6(13) . . ?
C11' N6' C12' 115.7(12) . . ?
N6' C12' C13' 111.8(16) . . ?
C14' C13' C12' 108(3) . . ?
N5' C14' C13' 107.3(18) . . ?
C8' N5' C14' 119.9(8) . . ?
C8' N5' Os1 118.8(9) . 5_565 ?
C14' N5' Os1 121.3(7) . 5_565 ?
C8' N5' Os1 118.8(9) . 5_565 ?
C14' N5' Os1 121.3(7) . 5_565 ?
F2 P1 F4 88.7(12) . . ?
F2 P1 F3 87.6(6) . . ?
F4 P1 F3 93.2(6) . . ?
F2 P1 F3 87.6(6) . 7_565 ?
F4 P1 F3 93.2(6) . 7_565 ?
F3 P1 F3 171.8(13) . 7_565 ?
F2 P1 F1 176.6(13) . . ?
F4 P1 F1 94.6(14) . . ?
F3 P1 F1 92.2(6) . . ?
F3 P1 F1 92.2(6) 7_565 . ?
F2 P1 F5 89.0(10) . . ?
F4 P1 F5 177.7(14) . . ?
F3 P1 F5 86.7(6) . . ?
F3 P1 F5 86.7(6) 7_565 . ?
F1 P1 F5 87.7(11) . . ?
F2' P1' F4' 88.8(12) . 7_565 ?
F2' P1' F4' 88.8(12) . . ?
F4' P1' F4' 91.2(15) 7_565 . ?
F2' P1' F3' 89.0(11) . 7_565 ?
F4' P1' F3' 86.9(8) 7_565 7_565 ?
F4' P1' F3' 177.1(13) . 7_565 ?
F2' P1' F3' 89.0(11) . . ?
F4' P1' F3' 177.1(13) 7_565 . ?
F4' P1' F3' 86.9(8) . . ?
F3' P1' F3' 95.0(17) 7_565 . ?
F2' P1' F1' 179.1(19) . . ?
F4' P1' F1' 90.6(11) 7_565 . ?
F4' P1' F1' 90.6(11) . . ?
F3' P1' F1' 91.6(11) 7_565 . ?
F3' P1' F1' 91.6(11) . . ?
O1' C16 C15' 120.4(7) . 7_565 ?
O1' C16 C15' 120.4(7) . . ?
C15' C16 C15' 118.0(14) 7_565 . ?
O1 C16 C15 134.4(17) . 7_565 ?
O1' C16 C15 121.9(16) . 7_565 ?
C15' C16 C15 113.0(18) . 7_565 ?
O1 C16 C15 134.4(17) . . ?
O1' C16 C15 121.9(16) . . ?
C15' C16 C15 113.0(18) 7_565 . ?
O2 C18 C17 117.3(8) . . ?
O2 C18 C17 117.3(8) . 7_565 ?
C17 C18 C17 121.6(16) . 7_565 ?
O2 C18 C17' 129.3(11) . . ?
C17 C18 C17' 113.2(13) 7_565 . ?
O2 C18 C17' 129.3(11) . 7_565 ?
C17 C18 C17' 113.2(13) . 7_565 ?

loop_
_geom_bond_atom_site_label_1
_geom_bond_atom_site_label_2
_geom_bond_distance
_geom_bond_site_symmetry_2
_geom_bond_publ_flag
Os1 N1 2.043(4) . y
Os1 N2 2.037(4) 5_565 y
Os1 N4 2.046(4) . y
Os1 N5 2.042(4) 5_565 y
Os1 N1' 2.042(4) . y
Os1 N2' 2.035(4) 5_565 y
Os1 N4' 2.042(4) . y
Os1 N5' 2.037(4) 5_565 y
Os1 Os1 2.3309(4) 5_565 y
Os1 Cl1 2.5200(13) . y
C1 N2 1.355(10) . ?
C1 N1 1.365(9) . ?
C1 N3 1.366(12) . ?
N1 C2 1.463(12) . ?
C2 C3 1.48(5) . ?
C3 C4 1.484(15) . ?
C4 N3 1.45(2) . ?
N3 C5 1.48(2) . ?
C5 C6 1.493(15) . ?
C6 C7 1.45(4) . ?
C7 N2 1.452(12) . ?
N2 Os1 2.037(4) 5_565 ?
N2 Os1 2.037(4) 5_565 ?
N1' C2' 1.470(12) . ?
C2' C3' 1.48(5) . ?
C3' C4' 1.480(15) . ?
C4' N3' 1.45(2) . ?
N3' C5' 1.49(2) . ?
C5' C6' 1.494(15) . ?
C6' C7' 1.45(4) . ?
C7' N2' 1.447(12) . ?
N2' Os1 2.035(4) 5_565 ?
N2' Os1 2.035(4) 5_565 ?
C8 N4 1.345(11) . ?
C8 N6 1.358(11) . ?
C8 N5 1.382(15) . ?
N4 C9 1.490(12) . ?
C9 C10 1.47(5) . ?
C10 C11 1.50(2) . ?
C11 N6 1.467(12) . ?
N6 C12 1.502(19) . ?
C12 C13 1.493(14) . ?
C13 C14 1.46(4) . ?
C14 N5 1.489(11) . ?
N5 Os1 2.042(4) 5_565 ?
N5 Os1 2.042(4) 5_565 ?
C8' N4' 1.330(11) . ?
C8' N6' 1.353(11) . ?
C8' N5' 1.364(15) . ?
N4' C9' 1.456(12) . ?
C9' C10' 1.49(5) . ?
C10' C11' 1.51(2) . ?
C11' N6' 1.460(12) . ?
N6' C12' 1.495(18) . ?
C12' C13' 1.497(14) . ?
C13' C14' 1.48(4) . ?
C14' N5' 1.465(12) . ?
N5' Os1 2.037(4) 5_565 ?
N5' Os1 2.037(4) 5_565 ?
P1 F2 1.577(9) . ?
P1 F4 1.580(9) . ?
P1 F3 1.580(7) . ?
P1 F3 1.580(7) 7_565 ?
P1 F1 1.584(9) . ?
P1 F5 1.590(9) . ?
P1' F2' 1.557(17) . ?
P1' F4' 1.569(14) 7_565 ?
P1' F4' 1.569(14) . ?
P1' F3' 1.590(14) 7_565 ?
P1' F3' 1.590(14) . ?
P1' F1' 1.593(16) . ?
C16 O1 1.206(10) . ?
C16 O1' 1.240(17) . ?
C16 C15' 1.474(8) 7_565 ?
C16 C15' 1.474(8) . ?
C16 C15 1.478(10) 7_565 ?
C16 C15 1.478(10) . ?
O2 C18 1.212(8) . ?
C18 C17 1.477(9) . ?
C18 C17 1.477(9) 7_565 ?
C18 C17' 1.485(10) . ?
C18 C17' 1.485(10) 7_565 ?

loop_
_geom_torsion_atom_site_label_1
_geom_torsion_atom_site_label_2
_geom_torsion_atom_site_label_3
_geom_torsion_atom_site_label_4
_geom_torsion
_geom_torsion_site_symmetry_1
_geom_torsion_site_symmetry_2
_geom_torsion_site_symmetry_3
_geom_torsion_site_symmetry_4
_geom_torsion_publ_flag
N2 Os1 Os1 N1 14.3(4) 5_565 . 5_565 5_565 ?
N1' Os1 Os1 N2' 18.3(4) . . 5_565 . ?
N5 Os1 Os1 N4 16.6(4) 5_565 . 5_565 5_565 ?
N4' Os1 Os1 N5' 15.8(4) . . 5_565 . ?
